data_7218876
loop_
_publ_author_name
'Yu, Chengbin'
'Zheng, Weiping'
'Zhan, Junchen'
'Sun, Yuchao'
'Miao, Zhiwei'

_publ_section_title
;
 Highly regio- and diastereoselective construction of
 spirocyclopenteneoxindole phosphonates through a phosphine-catalyzed [3 +
 2] annulation reaction
;
_journal_issue 108
_journal_name_full 'RSC Adv.'
_journal_page_first 63246
_journal_paper_doi 10.1039/C4RA12997K
_journal_volume 4
_journal_year 2014
_chemical_formula_sum 'C25 H24 N3 O4 P'
_chemical_formula_weight 461.44
_chemical_name_systematic
; 
 ? 
;
_space_group_IT_number 14
_symmetry_cell_setting monoclinic
_symmetry_space_group_name_Hall '-P 2ybc'
_symmetry_space_group_name_H-M 'P 1 21/c 1'
_atom_sites_solution_hydrogens geom
_atom_sites_solution_primary direct
_atom_sites_solution_secondary difmap
_audit_creation_method SHELXL-97
_cell_angle_alpha 90.00
_cell_angle_beta 122.44(2)
_cell_angle_gamma 90.00
_cell_formula_units_Z 4
_cell_length_a 11.598(2)
_cell_length_b 12.442(3)
_cell_length_c 19.597(6)
_cell_measurement_reflns_used 4653
_cell_measurement_temperature 293(2)
_cell_measurement_theta_max 27.8944
_cell_measurement_theta_min 2.0483
_cell_volume 2386.6(11)
_computing_cell_refinement crystalclear
_computing_data_collection crystalclear
_computing_data_reduction crystalclear
_computing_molecular_graphics 'Bruker SHELXTL'
_computing_publication_material 'Bruker SHELXTL'
_computing_structure_refinement 'SHELXL-97 (Sheldrick, 1997)'
_computing_structure_solution 'SHELXS-97 (Sheldrick, 1990)'
_diffrn_ambient_temperature 293(2)
_diffrn_measured_fraction_theta_full 1.000
_diffrn_measured_fraction_theta_max 1.000
_diffrn_measurement_device_type 'rigaku saturn'
_diffrn_measurement_method '\w scans'
_diffrn_radiation_monochromator confocal
_diffrn_radiation_source 'rotating anode'
_diffrn_radiation_type MoK\a
_diffrn_radiation_wavelength 0.71073
_diffrn_reflns_av_R_equivalents 0.0603
_diffrn_reflns_av_sigmaI/netI 0.0551
_diffrn_reflns_limit_h_max 13
_diffrn_reflns_limit_h_min -13
_diffrn_reflns_limit_k_max 14
_diffrn_reflns_limit_k_min -14
_diffrn_reflns_limit_l_max 23
_diffrn_reflns_limit_l_min -23
_diffrn_reflns_number 19606
_diffrn_reflns_theta_full 25.02
_diffrn_reflns_theta_max 25.02
_diffrn_reflns_theta_min 2.05
_diffrn_standards_decay_% 0
_diffrn_standards_interval_count 0
_diffrn_standards_interval_time 0
_diffrn_standards_number 0
_exptl_absorpt_coefficient_mu 0.151
_exptl_absorpt_correction_T_max 0.9821
_exptl_absorpt_correction_T_min 0.9561
_exptl_absorpt_correction_type multi-scan
_exptl_absorpt_process_details crystalclear
_exptl_crystal_density_diffrn 1.284
_exptl_crystal_density_method 'not measured'
_exptl_crystal_F_000 968
_exptl_crystal_size_max 0.30
_exptl_crystal_size_mid 0.14
_exptl_crystal_size_min 0.12
_refine_diff_density_max 0.270
_refine_diff_density_min -0.227
_refine_diff_density_rms 0.047
_refine_ls_extinction_coef 0.035(3)
_refine_ls_extinction_expression Fc^*^=kFc[1+0.001xFc^2^\l^3^/sin(2\q)]^-1/4^
_refine_ls_extinction_method SHELXL
_refine_ls_goodness_of_fit_ref 0.961
_refine_ls_hydrogen_treatment constr
_refine_ls_matrix_type full
_refine_ls_number_parameters 337
_refine_ls_number_reflns 4210
_refine_ls_number_restraints 128
_refine_ls_restrained_S_all 0.985
_refine_ls_R_factor_all 0.0812
_refine_ls_R_factor_gt 0.0530
_refine_ls_shift/su_max 0.005
_refine_ls_shift/su_mean 0.000
_refine_ls_structure_factor_coef Fsqd
_refine_ls_weighting_details 'calc w=1/[\s^2^(Fo^2^)+(0.0881P)^2^+0.0000P] where P=(Fo^2^+2Fc^2^)/3'
_refine_ls_weighting_scheme calc
_refine_ls_wR_factor_gt 0.1311
_refine_ls_wR_factor_ref 0.1498
_reflns_number_gt 2755
_reflns_number_total 4210
_reflns_threshold_expression >2sigma(I)
_cod_data_source_file c4ra12997k2.cif
_cod_data_source_block shelxl
_cod_depositor_comments
;
The following automatic conversions were performed:

'_symmetry_cell_setting' value 'Monoclinic' changed to 'monoclinic'
according to
/usr/data/users/saulius/crontab/automatic-downloads/rss-feeds/RSC/lib/dictionaries/cif_core.dic
dictionary named 'cif_core.dic' version 2.4.2 from
2011-04-26.

'_exptl_absorpt_correction_type' value 'MULTI-SCAN'
changed to 'multi-scan' according to
/usr/data/users/saulius/crontab/automatic-downloads/rss-feeds/RSC/lib/dictionaries/cif_core.dic
dictionary named 'cif_core.dic' version 2.4.2 from
2011-04-26.

'_refine_ls_hydrogen_treatment' value 'CONSTR' changed
to 'constr' according to
/usr/data/users/saulius/crontab/automatic-downloads/rss-feeds/RSC/lib/dictionaries/cif_core.dic
dictionary named 'cif_core.dic' version 2.4.2 from 2011-04-26.

Automatic conversion script
Id: cif_fix_values 2935 2014-11-11 08:27:57Z andrius 
;
_cod_original_cell_volume 2386.6(10)
_cod_original_sg_symbol_H-M P21/c
_cod_database_code 7218876

loop_
_symmetry_equiv_pos_as_xyz
'x, y, z'
'-x, y+1/2, -z+1/2'
'-x, -y, -z'
'x, -y-1/2, z-1/2'

loop_
_atom_site_label
_atom_site_type_symbol
_atom_site_fract_x
_atom_site_fract_y
_atom_site_fract_z
_atom_site_U_iso_or_equiv
_atom_site_adp_type
_atom_site_occupancy
_atom_site_symmetry_multiplicity
_atom_site_calc_flag
_atom_site_refinement_flags
_atom_site_disorder_assembly
_atom_site_disorder_group
P1 P 0.17247(7) 0.36880(6) 0.13965(4) 0.0480(3) Uani 1 1 d . A .
O1 O -0.08881(19) 0.22665(16) -0.10498(11) 0.0574(5) Uani 1 1 d . . .
O2 O 0.16454(18) 0.48389(15) 0.12386(11) 0.0638(6) Uani 1 1 d . . .
O3 O 0.26504(18) 0.30371(17) 0.11868(12) 0.0652(6) Uani 1 1 d D . .
O4 O 0.22924(18) 0.33544(16) 0.22825(10) 0.0615(6) Uani 1 1 d D . .
N1 N -0.3085(2) 0.28959(17) -0.18200(11) 0.0469(6) Uani 1 1 d . . .
N2 N -0.2618(3) 0.0145(3) -0.07875(18) 0.0962(10) Uani 1 1 d . . .
N3 N -0.3234(3) 0.2010(3) 0.07829(17) 0.0954(11) Uani 1 1 d . . .
C1 C -0.2092(2) 0.2934(2) -0.04153(13) 0.0392(6) Uani 1 1 d . . .
C2 C -0.1901(3) 0.2659(2) -0.11223(14) 0.0417(6) Uani 1 1 d . . .
C3 C -0.4023(2) 0.3398(2) -0.16811(15) 0.0447(7) Uani 1 1 d . . .
C4 C -0.5274(3) 0.3829(2) -0.22389(18) 0.0627(8) Uani 1 1 d . . .
H4A H -0.5613 0.3802 -0.2790 0.075 Uiso 1 1 calc R . .
C5 C -0.6005(3) 0.4304(3) -0.1955(2) 0.0771(10) Uani 1 1 d . . .
H5A H -0.6859 0.4596 -0.2321 0.092 Uiso 1 1 calc R . .
C6 C -0.5504(3) 0.4356(3) -0.1144(2) 0.0775(10) Uani 1 1 d . . .
H6A H -0.6019 0.4682 -0.0967 0.093 Uiso 1 1 calc R . .
C7 C -0.4235(3) 0.3928(3) -0.05839(19) 0.0629(8) Uani 1 1 d . . .
H7A H -0.3890 0.3974 -0.0033 0.076 Uiso 1 1 calc R . .
C8 C -0.3494(2) 0.3435(2) -0.08546(15) 0.0429(6) Uani 1 1 d . . .
C9 C -0.3280(4) 0.2742(3) -0.26111(16) 0.0781(10) Uani 1 1 d . . .
H9A H -0.2495 0.2387 -0.2550 0.117 Uiso 1 1 calc R . .
H9B H -0.3395 0.3428 -0.2864 0.117 Uiso 1 1 calc R . .
H9C H -0.4078 0.2310 -0.2941 0.117 Uiso 1 1 calc R . .
C10 C -0.1848(2) 0.1878(2) 0.00889(14) 0.0425(6) Uani 1 1 d . . .
C11 C -0.2292(3) 0.0899(3) -0.04014(16) 0.0586(8) Uani 1 1 d . . .
C12 C -0.2621(3) 0.1947(3) 0.04860(16) 0.0573(8) Uani 1 1 d . . .
C13 C -0.0260(2) 0.18704(19) 0.07481(14) 0.0388(6) Uani 1 1 d . A .
H13A H 0.0194 0.1500 0.0514 0.047 Uiso 1 1 calc R . .
C14 C 0.0088(2) 0.30643(19) 0.08041(13) 0.0378(6) Uani 1 1 d . . .
C15 C -0.0913(2) 0.3614(2) 0.01893(14) 0.0398(6) Uani 1 1 d . A .
H15 H -0.0885 0.4355 0.0138 0.048 Uiso 1 1 calc R . .
C16 C 0.0087(2) 0.1274(2) 0.15037(14) 0.0378(6) Uani 1 1 d . . .
C17 C 0.0129(3) 0.1782(2) 0.21469(15) 0.0501(7) Uani 1 1 d . A .
H17A H 0.0005 0.2522 0.2134 0.060 Uiso 1 1 calc R . .
C18 C 0.0355(3) 0.1197(3) 0.28072(17) 0.0608(8) Uani 1 1 d . . .
H18A H 0.0384 0.1544 0.3236 0.073 Uiso 1 1 calc R A .
C19 C 0.0536(3) 0.0105(3) 0.28316(19) 0.0659(9) Uani 1 1 d . A .
H19A H 0.0686 -0.0285 0.3277 0.079 Uiso 1 1 calc R . .
C20 C 0.0498(3) -0.0412(3) 0.2202(2) 0.0640(8) Uani 1 1 d . . .
H20A H 0.0622 -0.1152 0.2220 0.077 Uiso 1 1 calc R A .
C21 C 0.0274(2) 0.0168(2) 0.15428(16) 0.0485(7) Uani 1 1 d . A .
H21A H 0.0248 -0.0186 0.1117 0.058 Uiso 1 1 calc R . .
C22 C 0.2586(13) 0.3390(7) 0.0440(5) 0.087(2) Uani 0.640(17) 1 d PDU A 1
H22A H 0.1663 0.3605 0.0029 0.104 Uiso 0.640(17) 1 calc PR A 1
H22B H 0.3192 0.3995 0.0557 0.104 Uiso 0.640(17) 1 calc PR A 1
C23 C 0.3017(14) 0.2458(8) 0.0158(6) 0.112(3) Uani 0.640(17) 1 d PDU A 1
H23A H 0.3103 0.2676 -0.0282 0.168 Uiso 0.640(17) 1 calc PR A 1
H23B H 0.2345 0.1899 -0.0020 0.168 Uiso 0.640(17) 1 calc PR A 1
H23C H 0.3881 0.2197 0.0595 0.168 Uiso 0.640(17) 1 calc PR A 1
C22' C 0.2283(13) 0.299(2) 0.0334(6) 0.087(4) Uani 0.360(17) 1 d PDU A 2
H22C H 0.1782 0.3632 0.0046 0.104 Uiso 0.360(17) 1 calc PR A 2
H22D H 0.1709 0.2371 0.0064 0.104 Uiso 0.360(17) 1 calc PR A 2
C23' C 0.3578(15) 0.2912(18) 0.0341(11) 0.101(4) Uani 0.360(17) 1 d PDU A 2
H23D H 0.3381 0.3026 -0.0196 0.152 Uiso 0.360(17) 1 calc PR A 2
H23E H 0.3971 0.2212 0.0526 0.152 Uiso 0.360(17) 1 calc PR A 2
H23F H 0.4211 0.3448 0.0697 0.152 Uiso 0.360(17) 1 calc PR A 2
C24 C 0.3265(18) 0.4104(11) 0.2895(6) 0.099(4) Uani 0.442(18) 1 d PDU A 3
H24A H 0.2867 0.4816 0.2801 0.119 Uiso 0.442(18) 1 calc PR A 3
H24B H 0.4086 0.4148 0.2879 0.119 Uiso 0.442(18) 1 calc PR A 3
C25 C 0.3593(13) 0.3686(13) 0.3686(6) 0.095(4) Uani 0.442(18) 1 d PDU A 3
H25A H 0.4336 0.4091 0.4113 0.143 Uiso 0.442(18) 1 calc PR A 3
H25B H 0.3850 0.2943 0.3735 0.143 Uiso 0.442(18) 1 calc PR A 3
H25C H 0.2806 0.3752 0.3726 0.143 Uiso 0.442(18) 1 calc PR A 3
C24' C 0.3593(7) 0.3756(9) 0.2966(5) 0.066(2) Uani 0.558(18) 1 d PDU A 4
H24C H 0.3975 0.4287 0.2780 0.080 Uiso 0.558(18) 1 calc PR A 4
H24D H 0.4240 0.3169 0.3215 0.080 Uiso 0.558(18) 1 calc PR A 4
C25' C 0.3332(12) 0.4251(12) 0.3567(7) 0.112(3) Uani 0.558(18) 1 d PDU A 4
H25D H 0.4183 0.4477 0.4034 0.167 Uiso 0.558(18) 1 calc PR A 4
H25E H 0.2906 0.3732 0.3725 0.167 Uiso 0.558(18) 1 calc PR A 4
H25F H 0.2741 0.4861 0.3328 0.167 Uiso 0.558(18) 1 calc PR A 4

loop_
_atom_site_aniso_label
_atom_site_aniso_U_11
_atom_site_aniso_U_22
_atom_site_aniso_U_33
_atom_site_aniso_U_23
_atom_site_aniso_U_13
_atom_site_aniso_U_12
P1 0.0442(4) 0.0466(5) 0.0417(4) 0.0052(3) 0.0154(3) -0.0024(3)
O1 0.0612(12) 0.0691(14) 0.0510(11) 0.0044(10) 0.0360(10) 0.0143(10)
O2 0.0617(12) 0.0440(13) 0.0655(13) 0.0094(10) 0.0207(10) -0.0088(9)
O3 0.0518(11) 0.0780(16) 0.0637(13) 0.0074(11) 0.0296(10) 0.0083(10)
O4 0.0608(12) 0.0630(14) 0.0359(10) 0.0032(9) 0.0094(9) -0.0108(10)
N1 0.0525(12) 0.0549(15) 0.0290(11) -0.0010(10) 0.0191(10) 0.0008(11)
N2 0.131(3) 0.069(2) 0.0707(19) -0.0189(17) 0.0417(19) -0.0369(19)
N3 0.0652(17) 0.167(3) 0.0656(18) 0.0317(19) 0.0426(16) 0.0152(18)
C1 0.0411(13) 0.0442(16) 0.0309(13) 0.0006(11) 0.0184(11) 0.0022(11)
C2 0.0496(15) 0.0410(16) 0.0335(14) 0.0028(11) 0.0217(13) -0.0006(12)
C3 0.0434(14) 0.0444(17) 0.0400(14) -0.0022(12) 0.0182(12) -0.0046(12)
C4 0.0478(16) 0.068(2) 0.0464(16) 0.0031(15) 0.0081(14) 0.0017(15)
C5 0.0430(16) 0.081(3) 0.078(2) -0.0024(19) 0.0131(17) 0.0116(16)
C6 0.0528(18) 0.087(3) 0.093(3) -0.007(2) 0.0394(19) 0.0142(17)
C7 0.0549(17) 0.077(2) 0.0583(18) -0.0090(16) 0.0314(15) 0.0062(15)
C8 0.0402(13) 0.0443(17) 0.0416(14) -0.0023(12) 0.0201(12) -0.0015(11)
C9 0.091(2) 0.105(3) 0.0331(16) 0.0025(16) 0.0295(16) 0.013(2)
C10 0.0463(14) 0.0492(17) 0.0348(13) -0.0011(11) 0.0237(12) -0.0048(12)
C11 0.0748(19) 0.0499(19) 0.0423(16) -0.0046(14) 0.0257(15) -0.0159(16)
C12 0.0466(15) 0.084(2) 0.0391(15) 0.0102(14) 0.0215(14) -0.0026(15)
C13 0.0453(14) 0.0380(15) 0.0359(13) 0.0015(11) 0.0235(12) 0.0032(11)
C14 0.0452(13) 0.0362(15) 0.0333(13) 0.0025(11) 0.0218(12) 0.0019(11)
C15 0.0443(14) 0.0392(16) 0.0364(13) -0.0011(11) 0.0219(12) 0.0008(11)
C16 0.0379(12) 0.0377(16) 0.0392(13) 0.0048(11) 0.0217(11) 0.0023(10)
C17 0.0625(17) 0.0443(17) 0.0420(15) 0.0038(12) 0.0270(14) 0.0061(13)
C18 0.0646(18) 0.080(2) 0.0412(15) 0.0062(15) 0.0309(15) 0.0017(16)
C19 0.0632(18) 0.074(2) 0.0607(19) 0.0293(18) 0.0337(16) 0.0030(17)
C20 0.0682(19) 0.0480(19) 0.079(2) 0.0196(17) 0.0421(17) 0.0021(15)
C21 0.0512(15) 0.0408(17) 0.0565(16) 0.0035(13) 0.0309(13) -0.0006(12)
C22 0.094(4) 0.095(5) 0.099(4) 0.013(3) 0.071(3) -0.001(4)
C23 0.123(6) 0.117(6) 0.105(5) -0.006(4) 0.067(4) 0.008(5)
C22' 0.088(6) 0.107(7) 0.088(5) 0.000(5) 0.061(4) 0.005(6)
C23' 0.105(7) 0.117(8) 0.094(6) -0.005(6) 0.062(5) -0.006(6)
C24 0.106(6) 0.082(6) 0.058(4) -0.008(5) 0.010(4) 0.006(5)
C25 0.108(6) 0.088(7) 0.055(5) -0.002(5) 0.020(4) 0.023(5)
C24' 0.060(3) 0.061(4) 0.054(4) 0.000(3) 0.015(3) 0.014(3)
C25' 0.131(6) 0.099(7) 0.085(5) -0.009(5) 0.045(4) 0.003(5)

loop_
_atom_type_symbol
_atom_type_description
_atom_type_scat_dispersion_real
_atom_type_scat_dispersion_imag
_atom_type_scat_source
C C 0.0033 0.0016 'International Tables Vol C Tables 4.2.6.8 and 6.1.1.4'
H H 0.0000 0.0000 'International Tables Vol C Tables 4.2.6.8 and 6.1.1.4'
N N 0.0061 0.0033 'International Tables Vol C Tables 4.2.6.8 and 6.1.1.4'
O O 0.0106 0.0060 'International Tables Vol C Tables 4.2.6.8 and 6.1.1.4'
P P 0.1023 0.0942 'International Tables Vol C Tables 4.2.6.8 and 6.1.1.4'

loop_
_geom_angle_atom_site_label_1
_geom_angle_atom_site_label_2
_geom_angle_atom_site_label_3
_geom_angle
O2 P1 O4 116.25(11)
O2 P1 O3 115.25(12)
O4 P1 O3 102.52(12)
O2 P1 C14 111.40(11)
O4 P1 C14 106.08(11)
O3 P1 C14 104.12(11)
C22' O3 C22 22.4(8)
C22' O3 P1 119.4(7)
C22 O3 P1 115.1(4)
C24 O4 C24' 21.4(7)
C24 O4 P1 115.3(5)
C24' O4 P1 122.9(5)
C2 N1 C3 111.9(2)
C2 N1 C9 122.9(2)
C3 N1 C9 124.9(2)
C15 C1 C8 117.7(2)
C15 C1 C2 108.88(19)
C8 C1 C2 101.99(19)
C15 C1 C10 101.18(18)
C8 C1 C10 118.6(2)
C2 C1 C10 108.18(19)
O1 C2 N1 127.1(2)
O1 C2 C1 125.3(2)
N1 C2 C1 107.5(2)
C4 C3 C8 122.1(3)
C4 C3 N1 128.2(2)
C8 C3 N1 109.7(2)
C5 C4 C3 117.6(3)
C5 C4 H4A 121.2
C3 C4 H4A 121.2
C6 C5 C4 121.4(3)
C6 C5 H5A 119.3
C4 C5 H5A 119.3
C5 C6 C7 120.6(3)
C5 C6 H6A 119.7
C7 C6 H6A 119.7
C8 C7 C6 119.0(3)
C8 C7 H7A 120.5
C6 C7 H7A 120.5
C7 C8 C3 119.2(2)
C7 C8 C1 132.2(2)
C3 C8 C1 108.5(2)
N1 C9 H9A 109.5
N1 C9 H9B 109.5
H9A C9 H9B 109.5
N1 C9 H9C 109.5
H9A C9 H9C 109.5
H9B C9 H9C 109.5
C11 C10 C12 107.2(2)
C11 C10 C1 113.6(2)
C12 C10 C1 109.1(2)
C11 C10 C13 112.1(2)
C12 C10 C13 109.91(19)
C1 C10 C13 104.83(18)
N2 C11 C10 178.4(3)
N3 C12 C10 178.9(3)
C16 C13 C14 119.2(2)
C16 C13 C10 112.69(19)
C14 C13 C10 101.51(18)
C16 C13 H13A 107.6
C14 C13 H13A 107.6
C10 C13 H13A 107.6
C15 C14 C13 111.5(2)
C15 C14 P1 118.22(19)
C13 C14 P1 128.11(17)
C14 C15 C1 114.1(2)
C14 C15 H15 122.9
C1 C15 H15 122.9
C17 C16 C21 118.2(2)
C17 C16 C13 122.0(2)
C21 C16 C13 119.6(2)
C18 C17 C16 120.5(3)
C18 C17 H17A 119.7
C16 C17 H17A 119.7
C19 C18 C17 120.2(3)
C19 C18 H18A 119.9
C17 C18 H18A 119.9
C20 C19 C18 120.2(3)
C20 C19 H19A 119.9
C18 C19 H19A 119.9
C19 C20 C21 119.8(3)
C19 C20 H20A 120.1
C21 C20 H20A 120.1
C20 C21 C16 121.1(3)
C20 C21 H21A 119.5
C16 C21 H21A 119.5
C23 C22 O3 106.6(7)
C23 C22 H22A 110.4
O3 C22 H22A 110.4
C23 C22 H22B 110.4
O3 C22 H22B 110.4
H22A C22 H22B 108.6
C22 C23 H23A 109.5
C22 C23 H23B 109.5
H23A C23 H23B 109.5
C22 C23 H23C 109.5
H23A C23 H23C 109.5
H23B C23 H23C 109.5
O3 C22' C23' 108.1(11)
O3 C22' H22C 110.1
C23' C22' H22C 110.1
O3 C22' H22D 110.1
C23' C22' H22D 110.1
H22C C22' H22D 108.4
C22' C23' H23D 109.5
C22' C23' H23E 109.5
H23D C23' H23E 109.5
C22' C23' H23F 109.5
H23D C23' H23F 109.5
H23E C23' H23F 109.5
O4 C24 C25 106.7(9)
O4 C24 H24A 110.4
C25 C24 H24A 110.4
O4 C24 H24B 110.4
C25 C24 H24B 110.4
H24A C24 H24B 108.6
C24 C25 H25A 109.5
C24 C25 H25B 109.5
H25A C25 H25B 109.5
C24 C25 H25C 109.5
H25A C25 H25C 109.5
H25B C25 H25C 109.5
O4 C24' C25' 108.4(7)
O4 C24' H24C 110.0
C25' C24' H24C 110.0
O4 C24' H24D 110.0
C25' C24' H24D 110.0
H24C C24' H24D 108.4
C24' C25' H25D 109.5
C24' C25' H25E 109.5
H25D C25' H25E 109.5
C24' C25' H25F 109.5
H25D C25' H25F 109.5
H25E C25' H25F 109.5

loop_
_geom_bond_atom_site_label_1
_geom_bond_atom_site_label_2
_geom_bond_distance
P1 O2 1.4575(19)
P1 O4 1.5473(19)
P1 O3 1.565(2)
P1 C14 1.786(2)
O1 C2 1.209(3)
O3 C22' 1.487(9)
O3 C22 1.491(6)
O4 C24 1.460(8)
O4 C24' 1.467(6)
N1 C2 1.352(3)
N1 C3 1.402(3)
N1 C9 1.454(3)
N2 C11 1.135(4)
N3 C12 1.138(3)
C1 C15 1.500(3)
C1 C8 1.508(3)
C1 C2 1.553(3)
C1 C10 1.575(3)
C3 C4 1.373(4)
C3 C8 1.391(3)
C4 C5 1.373(4)
C4 H4A 0.9300
C5 C6 1.370(5)
C5 H5A 0.9300
C6 C7 1.386(4)
C6 H6A 0.9300
C7 C8 1.372(4)
C7 H7A 0.9300
C9 H9A 0.9600
C9 H9B 0.9600
C9 H9C 0.9600
C10 C11 1.464(4)
C10 C12 1.472(4)
C10 C13 1.583(3)
C13 C16 1.505(3)
C13 C14 1.528(3)
C13 H13A 0.9800
C14 C15 1.329(3)
C15 H15 0.9300
C16 C17 1.387(3)
C16 C21 1.389(3)
C17 C18 1.382(4)
C17 H17A 0.9300
C18 C19 1.371(4)
C18 H18A 0.9300
C19 C20 1.371(4)
C19 H19A 0.9300
C20 C21 1.378(4)
C20 H20A 0.9300
C21 H21A 0.9300
C22 C23 1.481(8)
C22 H22A 0.9700
C22 H22B 0.9700
C23 H23A 0.9600
C23 H23B 0.9600
C23 H23C 0.9600
C22' C23' 1.499(10)
C22' H22C 0.9700
C22' H22D 0.9700
C23' H23D 0.9600
C23' H23E 0.9600
C23' H23F 0.9600
C24 C25 1.480(9)
C24 H24A 0.9700
C24 H24B 0.9700
C25 H25A 0.9600
C25 H25B 0.9600
C25 H25C 0.9600
C24' C25' 1.497(8)
C24' H24C 0.9700
C24' H24D 0.9700
C25' H25D 0.9600
C25' H25E 0.9600
C25' H25F 0.9600

loop_
_geom_torsion_atom_site_label_1
_geom_torsion_atom_site_label_2
_geom_torsion_atom_site_label_3
_geom_torsion_atom_site_label_4
_geom_torsion
O2 P1 O3 C22' -63.0(10)
O4 P1 O3 C22' 169.7(10)
C14 P1 O3 C22' 59.3(10)
O2 P1 O3 C22 -38.2(6)
O4 P1 O3 C22 -165.5(6)
C14 P1 O3 C22 84.1(6)
O2 P1 O4 C24 -29.0(10)
O3 P1 O4 C24 97.6(10)
C14 P1 O4 C24 -153.4(10)
O2 P1 O4 C24' -51.9(5)
O3 P1 O4 C24' 74.7(5)
C14 P1 O4 C24' -176.4(5)
C3 N1 C2 O1 -176.8(3)
C9 N1 C2 O1 -2.7(4)
C3 N1 C2 C1 5.8(3)
C9 N1 C2 C1 179.8(2)
C15 C1 C2 O1 52.6(3)
C8 C1 C2 O1 177.7(3)
C10 C1 C2 O1 -56.6(3)
C15 C1 C2 N1 -129.9(2)
C8 C1 C2 N1 -4.8(3)
C10 C1 C2 N1 120.9(2)
C2 N1 C3 C4 174.1(3)
C9 N1 C3 C4 0.2(4)
C2 N1 C3 C8 -4.4(3)
C9 N1 C3 C8 -178.3(3)
C8 C3 C4 C5 -0.3(4)
N1 C3 C4 C5 -178.6(3)
C3 C4 C5 C6 0.7(5)
C4 C5 C6 C7 0.0(5)
C5 C6 C7 C8 -1.0(5)
C6 C7 C8 C3 1.3(4)
C6 C7 C8 C1 177.5(3)
C4 C3 C8 C7 -0.7(4)
N1 C3 C8 C7 177.9(3)
C4 C3 C8 C1 -177.7(2)
N1 C3 C8 C1 0.9(3)
C15 C1 C8 C7 -55.1(4)
C2 C1 C8 C7 -174.1(3)
C10 C1 C8 C7 67.2(4)
C15 C1 C8 C3 121.3(2)
C2 C1 C8 C3 2.3(3)
C10 C1 C8 C3 -116.3(2)
C15 C1 C10 C11 -147.9(2)
C8 C1 C10 C11 81.8(3)
C2 C1 C10 C11 -33.5(3)
C15 C1 C10 C12 92.6(2)
C8 C1 C10 C12 -37.8(3)
C2 C1 C10 C12 -153.1(2)
C15 C1 C10 C13 -25.1(2)
C8 C1 C10 C13 -155.5(2)
C2 C1 C10 C13 89.2(2)
C12 C10 C11 N2 178(100)
C1 C10 C11 N2 58(14)
C13 C10 C11 N2 -61(14)
C11 C10 C12 N3 -93(19)
C1 C10 C12 N3 31(19)
C13 C10 C12 N3 145(19)
C11 C10 C13 C16 -83.6(3)
C12 C10 C13 C16 35.5(3)
C1 C10 C13 C16 152.7(2)
C11 C10 C13 C14 147.8(2)
C12 C10 C13 C14 -93.1(2)
C1 C10 C13 C14 24.1(2)
C16 C13 C14 C15 -138.6(2)
C10 C13 C14 C15 -14.2(2)
C16 C13 C14 P1 58.8(3)
C10 C13 C14 P1 -176.85(17)
O2 P1 C14 C15 14.2(2)
O4 P1 C14 C15 141.6(2)
O3 P1 C14 C15 -110.7(2)
O2 P1 C14 C13 175.82(19)
O4 P1 C14 C13 -56.8(2)
O3 P1 C14 C13 51.0(2)
C13 C14 C15 C1 -2.4(3)
P1 C14 C15 C1 162.20(16)
C8 C1 C15 C14 148.7(2)
C2 C1 C15 C14 -96.0(2)
C10 C1 C15 C14 17.8(3)
C14 C13 C16 C17 29.3(3)
C10 C13 C16 C17 -89.5(3)
C14 C13 C16 C21 -155.5(2)
C10 C13 C16 C21 85.7(3)
C21 C16 C17 C18 0.1(4)
C13 C16 C17 C18 175.4(2)
C16 C17 C18 C19 -0.2(4)
C17 C18 C19 C20 0.2(4)
C18 C19 C20 C21 -0.1(4)
C19 C20 C21 C16 0.0(4)
C17 C16 C21 C20 0.0(4)
C13 C16 C21 C20 -175.4(2)
C22' O3 C22 C23 -50.3(19)
P1 O3 C22 C23 -156.8(10)
C22 O3 C22' C23' 63.3(19)
P1 O3 C22' C23' 148.3(16)
C24' O4 C24 C25 -68.2(19)
P1 O4 C24 C25 175.5(12)
C24 O4 C24' C25' 50(2)
P1 O4 C24' C25' 125.0(11)
